data_7046002
loop_
_publ_author_name
'Leng, Ji-Dong'
'Goodwin, Conrad A. P.'
'Vitorica-Yrezabal, I\~nigo J'
'Mills, David P.'

_publ_section_title
;
 Salt metathesis routes to homoleptic near-linear Mg(ii) and Ca(ii) bulky
 bis(silyl)amide complexes.
;
_journal_issue 36
_journal_name_full 'Dalton transactions (Cambridge, England : 2003)'
_journal_page_first 12526
_journal_page_last 12533
_journal_paper_doi 10.1039/c8dt00802g
_journal_volume 47
_journal_year 2018
_chemical_formula_moiety 'C36 H84 Ca N2 Si4'
_chemical_formula_sum 'C36 H84 Ca N2 Si4'
_chemical_formula_weight 697.49
_space_group_crystal_system orthorhombic
_space_group_IT_number 61
_space_group_name_Hall '-P 2ac 2ab'
_space_group_name_H-M_alt 'P b c a'
_symmetry_space_group_name_Hall '-P 2ac 2ab'
_symmetry_space_group_name_H-M 'P b c a'
_atom_sites_solution_hydrogens geom
_atom_sites_solution_primary dual
_audit_creation_date 2018-02-18
_audit_creation_method
;
Olex2 1.2
(compiled 2017.08.10 svn.r3458 for OlexSys, GUI svn.r5381)
;
_audit_update_record
;
2018-02-25 deposited with the CCDC.
2018-04-10 downloaded from the CCDC.
;
_cell_angle_alpha 90
_cell_angle_beta 90
_cell_angle_gamma 90
_cell_formula_units_Z 8
_cell_length_a 20.5592(5)
_cell_length_b 16.2479(7)
_cell_length_c 26.1021(8)
_cell_measurement_reflns_used 4102
_cell_measurement_temperature 150.03(10)
_cell_measurement_theta_max 26.2050
_cell_measurement_theta_min 2.2310
_cell_volume 8719.2(5)
_computing_cell_refinement 'CrysAlisPro 1.171.39.30c (Rigaku OD, 2017)'
_computing_data_collection 'CrysAlisPro 1.171.39.30c (Rigaku OD, 2017)'
_computing_data_reduction 'CrysAlisPro 1.171.39.30c (Rigaku OD, 2017)'
_computing_molecular_graphics 'Olex2 (Dolomanov et al., 2009)'
_computing_publication_material 'Olex2 (Dolomanov et al., 2009)'
_computing_structure_refinement 'ShelXL (Sheldrick, 2015)'
_computing_structure_solution 'ShelXT (Sheldrick, 2015)'
_diffrn_ambient_environment N~2~
_diffrn_ambient_temperature 150.03(10)
_diffrn_detector 'CCD plate'
_diffrn_detector_area_resol_mean 16.1428
_diffrn_detector_type Eos
_diffrn_measured_fraction_theta_full 0.998
_diffrn_measured_fraction_theta_max 0.998
_diffrn_measurement_details
;
List of Runs (angles in degrees, time in seconds):

  # Type    Start    End  Width  t~exp~   \w     \q     \k     \f   Frames
#--------------------------------------------------------------------------
  1  \w    -92.00   2.00   1.00    4.00    --  -22.82 -57.00-180.00   94
  2  \w    -63.00  25.00   1.00    4.00    --  -22.82  37.00-180.00   88
  3  \w    -15.00  22.00   1.00    4.00    --  -22.82 -99.00 120.00   37
;
_diffrn_measurement_device 'four-circle diffractometer'
_diffrn_measurement_device_type 'SuperNova, Single source at offset/far, Eos'
_diffrn_measurement_method '\w scans'
_diffrn_orient_matrix_type 'CrysAlisPro convention (1999,Acta A55,543-557)'
_diffrn_orient_matrix_UB_11 0.0004776000
_diffrn_orient_matrix_UB_12 0.0095671000
_diffrn_orient_matrix_UB_13 -0.0265330000
_diffrn_orient_matrix_UB_21 0.0001812000
_diffrn_orient_matrix_UB_22 0.0425528000
_diffrn_orient_matrix_UB_23 0.0059484000
_diffrn_orient_matrix_UB_31 0.0345016000
_diffrn_orient_matrix_UB_32 -0.0003363000
_diffrn_orient_matrix_UB_33 0.0003234000
_diffrn_radiation_monochromator mirror
_diffrn_radiation_probe x-ray
_diffrn_radiation_type MoK\a
_diffrn_radiation_wavelength 0.71073
_diffrn_reflns_av_R_equivalents 0.0952
_diffrn_reflns_av_unetI/netI 0.1160
_diffrn_reflns_Laue_measured_fraction_full 0.998
_diffrn_reflns_Laue_measured_fraction_max 0.998
_diffrn_reflns_limit_h_max 21
_diffrn_reflns_limit_h_min -24
_diffrn_reflns_limit_k_max 19
_diffrn_reflns_limit_k_min -7
_diffrn_reflns_limit_l_max 31
_diffrn_reflns_limit_l_min -31
_diffrn_reflns_number 26905
_diffrn_reflns_point_group_measured_fraction_full 0.998
_diffrn_reflns_point_group_measured_fraction_max 0.998
_diffrn_reflns_theta_full 25.242
_diffrn_reflns_theta_max 25.348
_diffrn_reflns_theta_min 2.233
_diffrn_source 'micro-focus sealed X-ray tube'
_diffrn_source_type 'SuperNova (Mo) X-ray Source'
_exptl_absorpt_coefficient_mu 0.279
_exptl_absorpt_correction_T_max 1.000
_exptl_absorpt_correction_T_min 0.556
_exptl_absorpt_correction_type gaussian
_exptl_absorpt_process_details
;
CrysAlisPro 1.171.39.30c (Rigaku Oxford Diffraction, 2017)
Numerical absorption correction based on gaussian integration over
            a multifaceted crystal model
Empirical absorption correction using spherical harmonics,
 implemented in SCALE3 ABSPACK scaling algorithm.
;
_exptl_crystal_colour 'clear colourless'
_exptl_crystal_colour_lustre clear
_exptl_crystal_colour_primary colourless
_exptl_crystal_density_diffrn 1.063
_exptl_crystal_description block
_exptl_crystal_F_000 3120
_exptl_crystal_size_max 0.365
_exptl_crystal_size_mid 0.297
_exptl_crystal_size_min 0.264
_refine_diff_density_max 0.341
_refine_diff_density_min -0.278
_refine_diff_density_rms 0.071
_refine_ls_extinction_method none
_refine_ls_goodness_of_fit_ref 1.012
_refine_ls_hydrogen_treatment constr
_refine_ls_matrix_type full
_refine_ls_number_parameters 412
_refine_ls_number_reflns 7967
_refine_ls_number_restraints 344
_refine_ls_restrained_S_all 0.990
_refine_ls_R_factor_all 0.1177
_refine_ls_R_factor_gt 0.0589
_refine_ls_shift/su_max 0.001
_refine_ls_shift/su_mean 0.000
_refine_ls_structure_factor_coef Fsqd
_refine_ls_weighting_details 'w=1/[\s^2^(Fo^2^)+(0.0408P)^2^] where P=(Fo^2^+2Fc^2^)/3'
_refine_ls_weighting_scheme calc
_refine_ls_wR_factor_gt 0.1089
_refine_ls_wR_factor_ref 0.1383
_reflns_Friedel_coverage 0.000
_reflns_number_gt 4622
_reflns_number_total 7967
_reflns_threshold_expression 'I > 2\s(I)'
_cod_data_source_file c8dt00802g2.cif
_cod_data_source_block 6
_cod_depositor_comments 'Adding full bibliography for 7045998--7046003.cif.'
_cod_database_code 7046002
_manchester_internal_coll_name adpm271
_manchester_internal_coll_client JDL
_manchester_internal_coll_type custom
_manchester_internal_coll_frame_time 10s
_manchester_internal_coll_frame_width 1
_manchester_internal_coll_frame_method '\w scans'
_manchester_internal_coll_user JDL
_manchester_internal_coll_date 30/3/15
_manchester_internal_process_user CAPG
_manchester_internal_process_date 15/2/18
_manchester_internal_solution_user CAPG
_manchester_internal_solution_date 16/2/18
_manchester_internal_refinement_user CAPG
_manchester_internal_refinement_date 17/2/18
_manchester_internal_validation_user IVJY
_manchester_internal_validation_date 23/2/18
_manchester_internal_archive_date 23/2/18
_shelx_shelxl_version_number 2018/1
_chemical_oxdiff_formula 'C11 H10 N O'
_shelx_space_group_comment
;
The symmetry employed for this shelxl refinement is uniquely defined
by the following loop, which should always be used as a source of
symmetry information in preference to the above space-group names.
They are only intended as comments.
;
_reflns_odcompleteness_completeness 99.52
_reflns_odcompleteness_iscentric 1
_reflns_odcompleteness_theta 26.32
_olex2_refinement_description
;
1. Fixed Uiso
 At 1.2 times of:
  All C(H) groups
 At 1.5 times of:
  All C(H,H,H) groups
2. Rigid body (RIGU) restrains
 All non-hydrogen atoms
 with sigma for 1-2 distances of 0.01 and sigma for 1-3 distances of 0.01
3.a Ternary CH refined with riding coordinates:
 C1(H1), C4(H4), C7(H7), C10(H10), C13(H13), C16(H16), C19(H19), C22(H22),
 C25(H25), C28(H28), C31(H31), C34(H34)
3.b Idealised Me refined as rotating group:
 C2(H2A,H2B,H2C), C3(H3A,H3B,H3C), C5(H5A,H5B,H5C), C6(H6A,H6B,H6C), C8(H8A,
 H8B,H8C), C9(H9A,H9B,H9C), C11(H11A,H11B,H11C), C12(H12A,H12B,H12C), C14(H14A,
 H14B,H14C), C15(H15A,H15B,H15C), C17(H17A,H17B,H17C), C18(H18A,H18B,H18C),
 C20(H20A,H20B,H20C), C21(H21A,H21B,H21C), C23(H23A,H23B,H23C), C24(H24A,H24B,
 H24C), C26(H26A,H26B,H26C), C27(H27A,H27B,H27C), C29(H29A,H29B,H29C), C30(H30A,
 H30B,H30C), C32(H32A,H32B,H32C), C33(H33A,H33B,H33C), C35(H35A,H35B,H35C),
 C36(H36A,H36B,H36C)
;
_olex2_exptl_crystal_mounting_method 'From fomblin on a microscope slide.'
_olex2_submission_special_instructions 'No special instructions were received'
_oxdiff_exptl_absorpt_empirical_details
;
Empirical correction (ABSPACK) includes:
- Absorption correction using spherical harmonics
- Frame scaling
;
_oxdiff_exptl_absorpt_empirical_full_max 2.060
_oxdiff_exptl_absorpt_empirical_full_min 0.670

loop_
_space_group_symop_operation_xyz
'x, y, z'
'-x+1/2, -y, z+1/2'
'-x, y+1/2, -z+1/2'
'x+1/2, -y+1/2, -z'
'-x, -y, -z'
'x-1/2, y, -z-1/2'
'x, -y-1/2, z-1/2'
'-x-1/2, y-1/2, z'

loop_
_atom_site_label
_atom_site_type_symbol
_atom_site_fract_x
_atom_site_fract_y
_atom_site_fract_z
_atom_site_U_iso_or_equiv
_atom_site_adp_type
_atom_site_occupancy
_atom_site_site_symmetry_order
_atom_site_calc_flag
_atom_site_refinement_flags_posn
_atom_site_refinement_flags_adp
Ca1 Ca 0.65029(3) 0.31541(6) 0.38820(3) 0.0347(2) Uani 1 1 d . U
Si1 Si 0.67793(4) 0.33635(7) 0.51352(3) 0.0241(2) Uani 1 1 d . U
Si2 Si 0.54746(4) 0.24671(7) 0.47949(3) 0.0244(3) Uani 1 1 d . U
Si3 Si 0.75308(4) 0.28287(7) 0.29290(3) 0.0240(2) Uani 1 1 d . U
Si4 Si 0.61231(4) 0.35040(7) 0.26392(3) 0.0251(3) Uani 1 1 d . U
N1 N 0.62155(12) 0.29335(18) 0.47339(9) 0.0230(7) Uani 1 1 d . U
N2 N 0.67625(12) 0.31958(18) 0.30106(9) 0.0241(7) Uani 1 1 d . U
C1 C 0.73092(15) 0.4013(2) 0.46804(12) 0.0274(9) Uani 1 1 d . U
H1 H 0.740507 0.365325 0.438849 0.033 Uiso 1 1 calc R .
C2 C 0.69107(16) 0.4740(2) 0.44561(13) 0.0362(10) Uani 1 1 d . U
H2A H 0.647375 0.456219 0.438863 0.054 Uiso 1 1 calc GR .
H2B H 0.710836 0.492323 0.414295 0.054 Uiso 1 1 calc GR .
H2C H 0.690354 0.518521 0.469801 0.054 Uiso 1 1 calc GR .
C3 C 0.79738(15) 0.4335(3) 0.48644(13) 0.0391(10) Uani 1 1 d . U
H3A H 0.791334 0.467854 0.515996 0.059 Uiso 1 1 calc GR .
H3B H 0.817389 0.464967 0.459581 0.059 Uiso 1 1 calc GR .
H3C H 0.824853 0.387879 0.495217 0.059 Uiso 1 1 calc GR .
C4 C 0.73014(16) 0.2551(2) 0.54570(12) 0.0306(9) Uani 1 1 d . U
H4 H 0.699690 0.217893 0.562927 0.037 Uiso 1 1 calc R .
C5 C 0.76694(19) 0.2018(3) 0.50645(14) 0.0461(11) Uani 1 1 d . U
H5A H 0.736337 0.176090 0.483752 0.069 Uiso 1 1 calc GR .
H5B H 0.791370 0.160221 0.524133 0.069 Uiso 1 1 calc GR .
H5C H 0.796056 0.235852 0.487024 0.069 Uiso 1 1 calc GR .
C6 C 0.77797(17) 0.2843(3) 0.58759(14) 0.0460(12) Uani 1 1 d . U
H6A H 0.810065 0.319856 0.572589 0.069 Uiso 1 1 calc GR .
H6B H 0.799044 0.237490 0.602640 0.069 Uiso 1 1 calc GR .
H6C H 0.754521 0.313827 0.613565 0.069 Uiso 1 1 calc GR .
C7 C 0.64384(16) 0.4084(2) 0.56461(12) 0.0298(9) Uani 1 1 d . U
H7 H 0.607356 0.436999 0.548300 0.036 Uiso 1 1 calc R .
C8 C 0.61414(17) 0.3614(3) 0.61047(13) 0.0392(10) Uani 1 1 d . U
H8A H 0.586267 0.318382 0.598038 0.059 Uiso 1 1 calc GR .
H8B H 0.589313 0.398765 0.631170 0.059 Uiso 1 1 calc GR .
H8C H 0.648398 0.337780 0.630696 0.059 Uiso 1 1 calc GR .
C9 C 0.68822(17) 0.4765(2) 0.58583(14) 0.0401(10) Uani 1 1 d . U
H9A H 0.726028 0.452068 0.601164 0.060 Uiso 1 1 calc GR .
H9B H 0.665021 0.507680 0.611155 0.060 Uiso 1 1 calc GR .
H9C H 0.701326 0.512202 0.558415 0.060 Uiso 1 1 calc GR .
C10 C 0.53042(15) 0.1922(2) 0.41493(12) 0.0293(9) Uani 1 1 d . U
H10 H 0.550539 0.226690 0.388493 0.035 Uiso 1 1 calc R .
C11 C 0.56153(19) 0.1068(3) 0.40950(14) 0.0483(12) Uani 1 1 d . U
H11A H 0.605896 0.109073 0.420887 0.072 Uiso 1 1 calc GR .
H11B H 0.560260 0.090108 0.374242 0.072 Uiso 1 1 calc GR .
H11C H 0.537899 0.067925 0.429976 0.072 Uiso 1 1 calc GR .
C12 C 0.45804(16) 0.1838(3) 0.39970(15) 0.0552(13) Uani 1 1 d . U
H12A H 0.435801 0.150783 0.424649 0.083 Uiso 1 1 calc GR .
H12B H 0.454921 0.158111 0.366687 0.083 Uiso 1 1 calc GR .
H12C H 0.438451 0.237437 0.398320 0.083 Uiso 1 1 calc GR .
C13 C 0.47704(16) 0.3211(2) 0.48713(13) 0.0328(9) Uani 1 1 d . U
H13 H 0.437317 0.289587 0.480269 0.039 Uiso 1 1 calc R .
C14 C 0.47947(19) 0.3907(3) 0.44686(16) 0.0552(13) Uani 1 1 d . U
H14A H 0.518008 0.423071 0.451958 0.083 Uiso 1 1 calc GR .
H14B H 0.441796 0.425154 0.450506 0.083 Uiso 1 1 calc GR .
H14C H 0.480102 0.367258 0.413116 0.083 Uiso 1 1 calc GR .
C15 C 0.46808(17) 0.3611(3) 0.54019(14) 0.0454(11) Uani 1 1 d . U
H15A H 0.465479 0.318913 0.565881 0.068 Uiso 1 1 calc GR .
H15B H 0.428751 0.392910 0.540412 0.068 Uiso 1 1 calc GR .
H15C H 0.504445 0.396316 0.547342 0.068 Uiso 1 1 calc GR .
C16 C 0.54015(16) 0.1698(2) 0.53428(13) 0.0302(9) Uani 1 1 d . U
H16 H 0.549521 0.201567 0.565323 0.036 Uiso 1 1 calc R .
C17 C 0.58853(17) 0.0979(2) 0.53530(14) 0.0392(10) Uani 1 1 d . U
H17A H 0.575371 0.056939 0.510895 0.059 Uiso 1 1 calc GR .
H17B H 0.589329 0.074107 0.568965 0.059 Uiso 1 1 calc GR .
H17C H 0.631163 0.117621 0.526683 0.059 Uiso 1 1 calc GR .
C18 C 0.47086(17) 0.1355(3) 0.54230(16) 0.0511(12) Uani 1 1 d . U
H18A H 0.440672 0.180282 0.545260 0.077 Uiso 1 1 calc GR .
H18B H 0.469750 0.103065 0.573050 0.077 Uiso 1 1 calc GR .
H18C H 0.459078 0.101682 0.513588 0.077 Uiso 1 1 calc GR .
C19 C 0.77078(15) 0.2221(2) 0.35472(12) 0.0300(9) Uani 1 1 d . U
H19 H 0.764394 0.261681 0.382591 0.036 Uiso 1 1 calc R .
C20 C 0.72159(19) 0.1524(3) 0.36542(14) 0.0470(11) Uani 1 1 d . U
H20A H 0.679057 0.169267 0.354477 0.070 Uiso 1 1 calc GR .
H20B H 0.720830 0.140672 0.401463 0.070 Uiso 1 1 calc GR .
H20C H 0.734302 0.103867 0.346969 0.070 Uiso 1 1 calc GR .
C21 C 0.84004(17) 0.1903(3) 0.36161(15) 0.0595(14) Uani 1 1 d . U
H21A H 0.849651 0.150937 0.335257 0.089 Uiso 1 1 calc GR .
H21B H 0.844053 0.164554 0.394552 0.089 Uiso 1 1 calc GR .
H21C H 0.870004 0.235489 0.359343 0.089 Uiso 1 1 calc GR .
C22 C 0.81830(16) 0.3653(2) 0.29032(14) 0.0345(10) Uani 1 1 d . U
H22 H 0.860154 0.336492 0.289716 0.041 Uiso 1 1 calc R .
C23 C 0.8189(2) 0.4204(3) 0.33865(17) 0.0630(14) Uani 1 1 d . U
H23A H 0.778624 0.450139 0.340848 0.095 Uiso 1 1 calc GR .
H23B H 0.854386 0.458603 0.336559 0.095 Uiso 1 1 calc GR .
H23C H 0.823959 0.386600 0.368557 0.095 Uiso 1 1 calc GR .
C24 C 0.81622(17) 0.4189(3) 0.24210(16) 0.0463(11) Uani 1 1 d . U
H24A H 0.820742 0.384715 0.212331 0.069 Uiso 1 1 calc GR .
H24B H 0.851177 0.458077 0.243105 0.069 Uiso 1 1 calc GR .
H24C H 0.775440 0.447617 0.240629 0.069 Uiso 1 1 calc GR .
C25 C 0.76658(16) 0.2142(2) 0.23478(12) 0.0291(9) Uani 1 1 d . U
H25 H 0.747469 0.243578 0.205668 0.035 Uiso 1 1 calc R .
C26 C 0.83877(16) 0.1996(3) 0.22057(14) 0.0442(11) Uani 1 1 d . U
H26A H 0.859695 0.251511 0.214643 0.066 Uiso 1 1 calc GR .
H26B H 0.841175 0.166638 0.190083 0.066 Uiso 1 1 calc GR .
H26C H 0.860217 0.171454 0.248162 0.066 Uiso 1 1 calc GR .
C27 C 0.73247(17) 0.1303(2) 0.23654(13) 0.0381(10) Uani 1 1 d . U
H27A H 0.754650 0.094946 0.260298 0.057 Uiso 1 1 calc GR .
H27B H 0.733203 0.105811 0.203061 0.057 Uiso 1 1 calc GR .
H27C H 0.688213 0.137493 0.247361 0.057 Uiso 1 1 calc GR .
C28 C 0.55300(14) 0.3991(2) 0.31187(12) 0.0285(9) Uani 1 1 d . U
H28 H 0.552634 0.361873 0.341407 0.034 Uiso 1 1 calc R .
C29 C 0.57884(17) 0.4817(2) 0.33265(14) 0.0401(11) Uani 1 1 d . U
H29A H 0.624416 0.476768 0.340012 0.060 Uiso 1 1 calc GR .
H29B H 0.555842 0.495908 0.363419 0.060 Uiso 1 1 calc GR .
H29C H 0.572332 0.523974 0.307444 0.060 Uiso 1 1 calc GR .
C30 C 0.48047(15) 0.4096(2) 0.29648(14) 0.0380(10) Uani 1 1 d . U
H30A H 0.457179 0.435471 0.323975 0.057 Uiso 1 1 calc GR .
H30B H 0.461817 0.356518 0.289647 0.057 Uiso 1 1 calc GR .
H30C H 0.477596 0.443147 0.266306 0.057 Uiso 1 1 calc GR .
C31 C 0.57260(16) 0.2582(2) 0.23064(12) 0.0302(9) Uani 1 1 d . U
H31 H 0.607540 0.231758 0.211129 0.036 Uiso 1 1 calc R .
C32 C 0.54900(17) 0.1930(2) 0.26888(13) 0.0381(10) Uani 1 1 d . U
H32A H 0.583050 0.181169 0.292949 0.057 Uiso 1 1 calc GR .
H32B H 0.537594 0.143664 0.250756 0.057 Uiso 1 1 calc GR .
H32C H 0.511588 0.213378 0.286872 0.057 Uiso 1 1 calc GR .
C33 C 0.51822(16) 0.2766(3) 0.19108(13) 0.0396(10) Uani 1 1 d . U
H33A H 0.482284 0.302708 0.208015 0.059 Uiso 1 1 calc GR .
H33B H 0.503874 0.225976 0.175820 0.059 Uiso 1 1 calc GR .
H33C H 0.534848 0.312387 0.164926 0.059 Uiso 1 1 calc GR .
C34 C 0.63305(15) 0.4311(2) 0.21347(12) 0.0307(9) Uani 1 1 d . U
H34 H 0.663629 0.468919 0.230025 0.037 Uiso 1 1 calc R .
C35 C 0.67023(17) 0.3939(3) 0.16746(13) 0.0426(11) Uani 1 1 d . U
H35A H 0.707723 0.364594 0.179636 0.064 Uiso 1 1 calc GR .
H35B H 0.683825 0.437267 0.144903 0.064 Uiso 1 1 calc GR .
H35C H 0.642231 0.356706 0.149271 0.064 Uiso 1 1 calc GR .
C36 C 0.57747(17) 0.4853(3) 0.19293(14) 0.0418(11) Uani 1 1 d . U
H36A H 0.544426 0.450984 0.178125 0.063 Uiso 1 1 calc GR .
H36B H 0.594162 0.522023 0.167305 0.063 Uiso 1 1 calc GR .
H36C H 0.559171 0.516660 0.220562 0.063 Uiso 1 1 calc GR .

loop_
_atom_site_aniso_label
_atom_site_aniso_U_11
_atom_site_aniso_U_22
_atom_site_aniso_U_33
_atom_site_aniso_U_23
_atom_site_aniso_U_13
_atom_site_aniso_U_12
Ca1 0.0290(4) 0.0508(6) 0.0242(4) 0.0012(4) 0.0011(3) -0.0028(4)
Si1 0.0238(5) 0.0244(6) 0.0240(5) -0.0003(4) -0.0002(4) -0.0033(5)
Si2 0.0230(5) 0.0219(6) 0.0284(5) -0.0011(5) 0.0010(4) -0.0019(5)
Si3 0.0230(5) 0.0228(6) 0.0263(5) 0.0000(5) 0.0001(4) 0.0031(5)
Si4 0.0233(5) 0.0261(7) 0.0260(5) 0.0012(5) -0.0008(4) 0.0030(5)
N1 0.0248(14) 0.0240(19) 0.0202(14) -0.0006(13) 0.0024(11) -0.0004(15)
N2 0.0247(14) 0.027(2) 0.0208(15) 0.0022(13) 0.0011(11) -0.0002(15)
C1 0.0284(18) 0.028(2) 0.0262(19) -0.0020(16) -0.0020(14) -0.0049(19)
C2 0.040(2) 0.032(3) 0.037(2) 0.0034(19) 0.0000(17) -0.009(2)
C3 0.032(2) 0.047(3) 0.039(2) -0.003(2) 0.0017(16) -0.012(2)
C4 0.0353(19) 0.028(2) 0.0282(19) 0.0004(17) -0.0015(15) 0.003(2)
C5 0.057(3) 0.039(3) 0.043(2) -0.001(2) -0.0115(19) 0.019(2)
C6 0.039(2) 0.060(3) 0.040(2) 0.004(2) -0.0113(17) 0.000(2)
C7 0.0313(19) 0.028(3) 0.030(2) -0.0034(17) 0.0013(15) 0.0002(19)
C8 0.046(2) 0.041(3) 0.030(2) -0.0077(19) 0.0055(17) -0.003(2)
C9 0.051(2) 0.030(3) 0.038(2) -0.0091(19) 0.0013(18) -0.006(2)
C10 0.0248(18) 0.030(3) 0.033(2) 0.0008(17) 0.0021(15) -0.0067(19)
C11 0.074(3) 0.038(3) 0.033(2) -0.007(2) -0.002(2) 0.003(3)
C12 0.033(2) 0.077(4) 0.055(3) -0.018(3) -0.0025(19) -0.016(2)
C13 0.0271(19) 0.031(3) 0.040(2) 0.0011(19) 0.0041(16) 0.000(2)
C14 0.053(3) 0.047(3) 0.065(3) 0.014(2) 0.013(2) 0.022(3)
C15 0.032(2) 0.048(3) 0.056(3) -0.008(2) 0.0126(18) 0.004(2)
C16 0.034(2) 0.025(2) 0.032(2) 0.0013(17) 0.0013(16) -0.005(2)
C17 0.044(2) 0.036(3) 0.038(2) 0.0051(19) -0.0050(17) -0.010(2)
C18 0.047(2) 0.041(3) 0.065(3) 0.014(2) 0.010(2) -0.006(2)
C19 0.0294(18) 0.031(3) 0.0293(19) -0.0041(17) -0.0018(15) 0.008(2)
C20 0.070(3) 0.032(3) 0.038(2) 0.009(2) -0.010(2) -0.006(3)
C21 0.040(2) 0.089(4) 0.050(3) 0.017(3) -0.0005(19) 0.034(3)
C22 0.0258(18) 0.030(3) 0.048(2) -0.004(2) 0.0071(17) 0.003(2)
C23 0.061(3) 0.045(3) 0.084(3) -0.019(3) 0.021(2) -0.023(3)
C24 0.0269(19) 0.033(3) 0.079(3) 0.016(2) 0.0077(19) 0.004(2)
C25 0.034(2) 0.025(2) 0.0283(19) -0.0013(17) -0.0022(15) 0.005(2)
C26 0.040(2) 0.052(3) 0.041(2) -0.012(2) 0.0040(17) 0.007(2)
C27 0.049(2) 0.028(3) 0.037(2) -0.0055(19) -0.0019(17) 0.007(2)
C28 0.0235(18) 0.033(3) 0.0289(19) 0.0014(17) -0.0041(14) 0.0048(19)
C29 0.041(2) 0.039(3) 0.040(2) -0.010(2) -0.0061(17) 0.006(2)
C30 0.0293(19) 0.041(3) 0.043(2) -0.007(2) -0.0021(17) 0.010(2)
C31 0.0303(19) 0.033(3) 0.0275(19) -0.0037(17) -0.0024(15) 0.002(2)
C32 0.045(2) 0.030(3) 0.040(2) -0.0019(19) -0.0003(17) -0.010(2)
C33 0.035(2) 0.046(3) 0.037(2) -0.010(2) -0.0034(16) -0.002(2)
C34 0.0289(18) 0.031(3) 0.032(2) 0.0030(18) -0.0058(15) 0.0032(19)
C35 0.045(2) 0.053(3) 0.030(2) 0.016(2) 0.0015(17) 0.010(2)
C36 0.044(2) 0.043(3) 0.038(2) 0.007(2) -0.0082(17) 0.003(2)

loop_
_atom_type_symbol
_atom_type_description
_atom_type_scat_dispersion_real
_atom_type_scat_dispersion_imag
_atom_type_scat_source
C C 0.0033 0.0016 'International Tables Vol C Tables 4.2.6.8 and 6.1.1.4'
H H 0.0000 0.0000 'International Tables Vol C Tables 4.2.6.8 and 6.1.1.4'
Ca Ca 0.2262 0.3064 'International Tables Vol C Tables 4.2.6.8 and 6.1.1.4'
N N 0.0061 0.0033 'International Tables Vol C Tables 4.2.6.8 and 6.1.1.4'
Si Si 0.0817 0.0704 'International Tables Vol C Tables 4.2.6.8 and 6.1.1.4'

loop_
_exptl_crystal_face_index_h
_exptl_crystal_face_index_k
_exptl_crystal_face_index_l
_exptl_crystal_face_perp_dist
-29 -3 -4 0.1644
5 18 21 0.1116
29 2 -4 0.1507
0 -22 -7 0.1344
22 15 5 0.1406
10 -9 -31 0.1182
-2 15 -28 0.1316
-7 -15 27 0.1646
-2 22 -12 0.0904
27 8 -4 0.1367
2 7 35 0.1149
14 6 31 0.1049
-1 -9 34 0.1147

loop_
_geom_angle_atom_site_label_1
_geom_angle_atom_site_label_2
_geom_angle_atom_site_label_3
_geom_angle
N1 Ca1 N2 172.61(11)
N1 Ca1 C1 63.22(9)
N1 Ca1 C2 74.62(10)
N1 Ca1 C19 113.92(9)
N1 Ca1 C20 99.93(10)
N1 Ca1 C28 120.80(9)
N2 Ca1 C1 122.36(9)
N2 Ca1 C2 112.64(10)
N2 Ca1 C19 63.10(9)
N2 Ca1 C20 74.26(10)
N2 Ca1 C28 60.95(9)
C1 Ca1 C2 29.43(9)
C1 Ca1 C19 88.93(9)
C1 Ca1 C20 105.67(10)
C1 Ca1 C28 126.25(10)
C2 Ca1 C28 96.85(10)
C19 Ca1 C2 109.54(10)
C19 Ca1 C20 29.21(10)
C19 Ca1 C28 123.72(9)
C20 Ca1 C2 132.78(10)
C20 Ca1 C28 123.59(10)
N1 Si1 C1 103.26(13)
N1 Si1 C4 111.73(15)
N1 Si1 C7 115.43(14)
C4 Si1 C1 109.50(15)
C4 Si1 C7 108.97(15)
C7 Si1 C1 107.64(16)
N1 Si2 C10 106.44(13)
N1 Si2 C13 114.07(16)
N1 Si2 C16 115.54(14)
C13 Si2 C10 104.16(15)
C13 Si2 C16 106.20(15)
C16 Si2 C10 109.84(17)
N2 Si3 C19 104.48(13)
N2 Si3 C22 114.39(16)
N2 Si3 C25 116.15(14)
C22 Si3 C19 104.97(16)
C22 Si3 C25 106.43(16)
C25 Si3 C19 109.83(17)
N2 Si4 C28 103.87(13)
N2 Si4 C31 110.88(15)
N2 Si4 C34 114.93(14)
C31 Si4 C28 110.35(15)
C34 Si4 C28 108.01(16)
C34 Si4 C31 108.65(15)
Si1 N1 Ca1 110.47(13)
Si2 N1 Ca1 112.55(12)
Si2 N1 Si1 136.70(15)
Si3 N2 Ca1 108.88(12)
Si3 N2 Si4 138.23(16)
Si4 N2 Ca1 112.65(12)
Ca1 C1 H1 45.2
Si1 C1 Ca1 82.03(11)
Si1 C1 H1 105.5
C2 C1 Ca1 78.52(18)
C2 C1 Si1 110.5(2)
C2 C1 H1 105.5
C3 C1 Ca1 149.7(2)
C3 C1 Si1 119.7(2)
C3 C1 H1 105.5
C3 C1 C2 109.1(3)
Ca1 C2 H2A 53.6
Ca1 C2 H2B 87.7
Ca1 C2 H2C 160.2
C1 C2 Ca1 72.04(19)
C1 C2 H2A 109.5
C1 C2 H2B 109.5
C1 C2 H2C 109.5
H2A C2 H2B 109.5
H2A C2 H2C 109.5
H2B C2 H2C 109.5
C1 C3 H3A 109.5
C1 C3 H3B 109.5
C1 C3 H3C 109.5
H3A C3 H3B 109.5
H3A C3 H3C 109.5
H3B C3 H3C 109.5
Si1 C4 H4 105.7
C5 C4 Si1 112.0(2)
C5 C4 H4 105.7
C5 C4 C6 109.3(3)
C6 C4 Si1 117.4(3)
C6 C4 H4 105.7
C4 C5 H5A 109.5
C4 C5 H5B 109.5
C4 C5 H5C 109.5
H5A C5 H5B 109.5
H5A C5 H5C 109.5
H5B C5 H5C 109.5
C4 C6 H6A 109.5
C4 C6 H6B 109.5
C4 C6 H6C 109.5
H6A C6 H6B 109.5
H6A C6 H6C 109.5
H6B C6 H6C 109.5
Si1 C7 H7 105.6
C8 C7 Si1 112.6(3)
C8 C7 H7 105.6
C9 C7 Si1 118.4(2)
C9 C7 H7 105.6
C9 C7 C8 108.1(3)
C7 C8 H8A 109.5
C7 C8 H8B 109.5
C7 C8 H8C 109.5
H8A C8 H8B 109.5
H8A C8 H8C 109.5
H8B C8 H8C 109.5
C7 C9 H9A 109.5
C7 C9 H9B 109.5
C7 C9 H9C 109.5
H9A C9 H9B 109.5
H9A C9 H9C 109.5
H9B C9 H9C 109.5
Si2 C10 H10 106.0
C11 C10 Si2 114.7(2)
C11 C10 H10 106.0
C11 C10 C12 107.3(3)
C12 C10 Si2 116.0(2)
C12 C10 H10 106.0
C10 C11 H11A 109.5
C10 C11 H11B 109.5
C10 C11 H11C 109.5
H11A C11 H11B 109.5
H11A C11 H11C 109.5
H11B C11 H11C 109.5
C10 C12 H12A 109.5
C10 C12 H12B 109.5
C10 C12 H12C 109.5
H12A C12 H12B 109.5
H12A C12 H12C 109.5
H12B C12 H12C 109.5
Si2 C13 H13 106.5
C14 C13 Si2 111.7(2)
C14 C13 H13 106.5
C15 C13 Si2 117.0(3)
C15 C13 H13 106.5
C15 C13 C14 107.8(3)
C13 C14 H14A 109.5
C13 C14 H14B 109.5
C13 C14 H14C 109.5
H14A C14 H14B 109.5
H14A C14 H14C 109.5
H14B C14 H14C 109.5
C13 C15 H15A 109.5
C13 C15 H15B 109.5
C13 C15 H15C 109.5
H15A C15 H15B 109.5
H15A C15 H15C 109.5
H15B C15 H15C 109.5
Si2 C16 H16 105.0
C17 C16 Si2 117.5(2)
C17 C16 H16 105.0
C17 C16 C18 108.7(3)
C18 C16 Si2 114.3(2)
C18 C16 H16 105.0
C16 C17 H17A 109.5
C16 C17 H17B 109.5
C16 C17 H17C 109.5
H17A C17 H17B 109.5
H17A C17 H17C 109.5
H17B C17 H17C 109.5
C16 C18 H18A 109.5
C16 C18 H18B 109.5
C16 C18 H18C 109.5
H18A C18 H18B 109.5
H18A C18 H18C 109.5
H18B C18 H18C 109.5
Ca1 C19 H19 49.3
Si3 C19 Ca1 80.26(11)
Si3 C19 H19 105.1
C20 C19 Ca1 77.3(2)
C20 C19 Si3 113.8(2)
C20 C19 H19 105.1
C21 C19 Ca1 153.9(2)
C21 C19 Si3 116.6(2)
C21 C19 H19 105.1
C21 C19 C20 110.0(3)
Ca1 C20 H20A 51.6
Ca1 C20 H20B 88.5
Ca1 C20 H20C 158.6
C19 C20 Ca1 73.5(2)
C19 C20 H20A 109.5
C19 C20 H20B 109.5
C19 C20 H20C 109.5
H20A C20 H20B 109.5
H20A C20 H20C 109.5
H20B C20 H20C 109.5
C19 C21 H21A 109.5
C19 C21 H21B 109.5
C19 C21 H21C 109.5
H21A C21 H21B 109.5
H21A C21 H21C 109.5
H21B C21 H21C 109.5
Si3 C22 H22 106.5
C23 C22 Si3 112.6(2)
C23 C22 H22 106.5
C24 C22 Si3 114.3(3)
C24 C22 H22 106.5
C24 C22 C23 110.0(4)
C22 C23 H23A 109.5
C22 C23 H23B 109.5
C22 C23 H23C 109.5
H23A C23 H23B 109.5
H23A C23 H23C 109.5
H23B C23 H23C 109.5
C22 C24 H24A 109.5
C22 C24 H24B 109.5
C22 C24 H24C 109.5
H24A C24 H24B 109.5
H24A C24 H24C 109.5
H24B C24 H24C 109.5
Si3 C25 H25 105.9
C26 C25 Si3 114.9(2)
C26 C25 H25 105.9
C27 C25 Si3 115.5(2)
C27 C25 H25 105.9
C27 C25 C26 108.0(3)
C25 C26 H26A 109.5
C25 C26 H26B 109.5
C25 C26 H26C 109.5
H26A C26 H26B 109.5
H26A C26 H26C 109.5
H26B C26 H26C 109.5
C25 C27 H27A 109.5
C25 C27 H27B 109.5
C25 C27 H27C 109.5
H27A C27 H27B 109.5
H27A C27 H27C 109.5
H27B C27 H27C 109.5
Ca1 C28 H28 40.3
Si4 C28 Ca1 80.22(11)
Si4 C28 H28 105.3
C29 C28 Ca1 86.24(19)
C29 C28 Si4 111.7(2)
C29 C28 H28 105.3
C29 C28 C30 109.0(3)
C30 C28 Ca1 145.5(2)
C30 C28 Si4 119.1(2)
C30 C28 H28 105.3
C28 C29 H29A 109.5
C28 C29 H29B 109.5
C28 C29 H29C 109.5
H29A C29 H29B 109.5
H29A C29 H29C 109.5
H29B C29 H29C 109.5
C28 C30 H30A 109.5
C28 C30 H30B 109.5
C28 C30 H30C 109.5
H30A C30 H30B 109.5
H30A C30 H30C 109.5
H30B C30 H30C 109.5
Si4 C31 H31 105.5
C32 C31 Si4 112.3(2)
C32 C31 H31 105.5
C32 C31 C33 109.7(3)
C33 C31 Si4 117.3(3)
C33 C31 H31 105.5
C31 C32 H32A 109.5
C31 C32 H32B 109.5
C31 C32 H32C 109.5
H32A C32 H32B 109.5
H32A C32 H32C 109.5
H32B C32 H32C 109.5
C31 C33 H33A 109.5
C31 C33 H33B 109.5
C31 C33 H33C 109.5
H33A C33 H33B 109.5
H33A C33 H33C 109.5
H33B C33 H33C 109.5
Si4 C34 H34 105.7
C35 C34 Si4 112.2(3)
C35 C34 H34 105.7
C36 C34 Si4 117.9(2)
C36 C34 H34 105.7
C36 C34 C35 108.7(3)
C34 C35 H35A 109.5
C34 C35 H35B 109.5
C34 C35 H35C 109.5
H35A C35 H35B 109.5
H35A C35 H35C 109.5
H35B C35 H35C 109.5
C34 C36 H36A 109.5
C34 C36 H36B 109.5
C34 C36 H36C 109.5
H36A C36 H36B 109.5
H36A C36 H36C 109.5
H36B C36 H36C 109.5

loop_
_geom_bond_atom_site_label_1
_geom_bond_atom_site_label_2
_geom_bond_distance
Ca1 N1 2.329(2)
Ca1 N2 2.337(2)
Ca1 C1 3.006(3)
Ca1 C2 3.097(4)
Ca1 C19 3.033(3)
Ca1 C20 3.085(4)
Ca1 C28 3.134(3)
Si1 N1 1.711(3)
Si1 C1 1.926(3)
Si1 C4 1.897(4)
Si1 C7 1.907(3)
Si2 N1 1.709(3)
Si2 C10 1.935(3)
Si2 C13 1.896(4)
Si2 C16 1.905(4)
Si3 N2 1.702(3)
Si3 C19 1.927(3)
Si3 C22 1.897(4)
Si3 C25 1.904(3)
Si4 N2 1.708(3)
Si4 C28 1.918(3)
Si4 C31 1.914(4)
Si4 C34 1.906(4)
C1 H1 0.9800
C1 C2 1.553(5)
C1 C3 1.540(4)
C2 H2A 0.9600
C2 H2B 0.9600
C2 H2C 0.9600
C3 H3A 0.9600
C3 H3B 0.9600
C3 H3C 0.9600
C4 H4 0.9800
C4 C5 1.540(5)
C4 C6 1.545(4)
C5 H5A 0.9600
C5 H5B 0.9600
C5 H5C 0.9600
C6 H6A 0.9600
C6 H6B 0.9600
C6 H6C 0.9600
C7 H7 0.9800
C7 C8 1.545(5)
C7 C9 1.538(5)
C8 H8A 0.9600
C8 H8B 0.9600
C8 H8C 0.9600
C9 H9A 0.9600
C9 H9B 0.9600
C9 H9C 0.9600
C10 H10 0.9800
C10 C11 1.534(5)
C10 C12 1.546(4)
C11 H11A 0.9600
C11 H11B 0.9600
C11 H11C 0.9600
C12 H12A 0.9600
C12 H12B 0.9600
C12 H12C 0.9600
C13 H13 0.9800
C13 C14 1.546(5)
C13 C15 1.541(5)
C14 H14A 0.9600
C14 H14B 0.9600
C14 H14C 0.9600
C15 H15A 0.9600
C15 H15B 0.9600
C15 H15C 0.9600
C16 H16 0.9800
C16 C17 1.535(5)
C16 C18 1.544(4)
C17 H17A 0.9600
C17 H17B 0.9600
C17 H17C 0.9600
C18 H18A 0.9600
C18 H18B 0.9600
C18 H18C 0.9600
C19 H19 0.9800
C19 C20 1.544(5)
C19 C21 1.525(4)
C20 H20A 0.9600
C20 H20B 0.9600
C20 H20C 0.9600
C21 H21A 0.9600
C21 H21B 0.9600
C21 H21C 0.9600
C22 H22 0.9800
C22 C23 1.546(5)
C22 C24 1.531(5)
C23 H23A 0.9600
C23 H23B 0.9600
C23 H23C 0.9600
C24 H24A 0.9600
C24 H24B 0.9600
C24 H24C 0.9600
C25 H25 0.9800
C25 C26 1.548(4)
C25 C27 1.534(5)
C26 H26A 0.9600
C26 H26B 0.9600
C26 H26C 0.9600
C27 H27A 0.9600
C27 H27B 0.9600
C27 H27C 0.9600
C28 H28 0.9800
C28 C29 1.542(5)
C28 C30 1.554(4)
C29 H29A 0.9600
C29 H29B 0.9600
C29 H29C 0.9600
C30 H30A 0.9600
C30 H30B 0.9600
C30 H30C 0.9600
C31 H31 0.9800
C31 C32 1.535(5)
C31 C33 1.551(4)
C32 H32A 0.9600
C32 H32B 0.9600
C32 H32C 0.9600
C33 H33A 0.9600
C33 H33B 0.9600
C33 H33C 0.9600
C34 H34 0.9800
C34 C35 1.547(4)
C34 C36 1.539(5)
C35 H35A 0.9600
C35 H35B 0.9600
C35 H35C 0.9600
C36 H36A 0.9600
C36 H36B 0.9600
C36 H36C 0.9600

loop_
_exptl_oxdiff_crystal_face_indexfrac_h
_exptl_oxdiff_crystal_face_indexfrac_k
_exptl_oxdiff_crystal_face_indexfrac_l
_exptl_oxdiff_crystal_face_x
_exptl_oxdiff_crystal_face_y
_exptl_oxdiff_crystal_face_z
-29.0000 -3.0007 -3.9998 0.0636 -0.1567 -1.0008
4.9995 18.0005 21.0002 -0.3826 0.8918 0.1732
29.0002 2.0005 -4.0003 0.1391 0.0666 0.9986
0.0003 -22.0003 -7.0001 -0.0247 -0.9778 0.0051
21.9999 15.0006 4.9998 0.0214 0.6720 0.7556
10.0006 -9.0003 -31.0004 0.7412 -0.5656 0.3380
-1.9997 14.9996 -28.0002 0.8855 0.4714 -0.0831
-7.0003 -14.9998 27.0003 -0.8632 -0.4789 -0.2277
-2.0000 21.9999 -12.0001 0.5279 0.8644 -0.0803
27.0001 8.0005 -4.0003 0.1956 0.3215 0.9276
1.9994 7.0006 35.0003 -0.8607 0.5065 0.0779
13.9995 6.0008 31.0001 -0.7584 0.4423 0.4910
-1.0004 -8.9996 34.0003 -0.9887 -0.1809 -0.0205
